data_4132521
loop_
_publ_author_name
'Tanaka, Yuya'
'Kato, Yuya'
'Tada, Tomofumi'
'Fujii, Shintaro'
'Kiguchi, Manabu'
'Akita, Munetaka'

_publ_section_title
;
 &quot;Doping&quot; of Polyyne with an Organometallic Fragment Leads to
 Highly Conductive Metallapolyyne Molecular Wire.
;
_journal_issue 32
_journal_name_full 'Journal of the American Chemical Society'
_journal_page_first 10080
_journal_page_last 10084
_journal_paper_doi 10.1021/jacs.8b04484
_journal_volume 140
_journal_year 2018
_chemical_formula_moiety 'C74 H66 P4 Ru Si2, C6 H6'
_chemical_formula_sum 'C80 H72 P4 Ru Si2'
_chemical_formula_weight 1314.51
_space_group_crystal_system monoclinic
_space_group_IT_number 15
_space_group_name_Hall '-C 2yc'
_space_group_name_H-M_alt 'C 1 2/c 1'
_symmetry_Int_Tables_number 15
_audit_creation_date 2017-01-19
_audit_creation_method
;
Olex2 1.2
(compiled 2017.01.04 svn.r3372 for OlexSys, GUI svn.r5289)
;
_cell_angle_alpha 90
_cell_angle_beta 97.375(2)
_cell_angle_gamma 90
_cell_formula_units_Z 4
_cell_length_a 26.639(5)
_cell_length_b 10.0264(17)
_cell_length_c 25.445(4)
_cell_measurement_reflns_used 4733
_cell_measurement_temperature 90(2)
_cell_measurement_theta_max 27.27
_cell_measurement_theta_min 2.28
_cell_volume 6740(2)
_computing_cell_refinement 'SAINT V8.35A (?, 2016)'
_computing_data_reduction 'SAINT V8.35A (?, 2016)'
_computing_molecular_graphics 'Olex2 (Dolomanov et al., 2009)'
_computing_publication_material 'Olex2 (Dolomanov et al., 2009)'
_computing_structure_refinement 'olex2.refine (Bourhis et al., 2015)'
_diffrn_ambient_temperature 90(2)
_diffrn_measured_fraction_theta_full 0.9975
_diffrn_measured_fraction_theta_max 0.9975
_diffrn_measurement_device_type 'Bruker APEX-II CCD'
_diffrn_measurement_method '\f and \w scans'
_diffrn_radiation_type 'Mo K\a'
_diffrn_radiation_wavelength 0.71073
_diffrn_reflns_av_R_equivalents 0.0602
_diffrn_reflns_av_unetI/netI 0.0846
_diffrn_reflns_limit_h_max 21
_diffrn_reflns_limit_h_min -31
_diffrn_reflns_limit_k_max 11
_diffrn_reflns_limit_k_min -11
_diffrn_reflns_limit_l_max 27
_diffrn_reflns_limit_l_min -30
_diffrn_reflns_number 15107
_diffrn_reflns_theta_full 25.0253
_diffrn_reflns_theta_max 25.03
_diffrn_reflns_theta_min 1.54
_diffrn_standards_number 0
_exptl_absorpt_coefficient_mu 0.407
_exptl_absorpt_correction_T_max 0.976
_exptl_absorpt_correction_T_min 0.957
_exptl_absorpt_correction_type multi-scan
_exptl_absorpt_process_details
;
SADABS-2014/5 (Bruker,2014) was used for absorption correction.
wR2(int) was 0.0807 before and 0.0535 after correction.
The Ratio of minimum to maximum transmission is 0.6975.
The \l/2 correction factor is Not present.
;
_exptl_crystal_colour 'dark yellow'
_exptl_crystal_colour_modifier dark
_exptl_crystal_colour_primary yellow
_exptl_crystal_density_diffrn 1.2954
_exptl_crystal_description plate
_exptl_crystal_F_000 2736.0
_exptl_crystal_recrystallization_method 'slow diffusion of Benzene/MeOH'
_exptl_crystal_size_max 0.107
_exptl_crystal_size_mid 0.1
_exptl_crystal_size_min 0.06
_refine_diff_density_max 1.4281
_refine_diff_density_min -1.4960
_refine_diff_density_rms 0.2195
_refine_ls_d_res_high 0.8401
_refine_ls_d_res_low 13.2094
_refine_ls_goodness_of_fit_ref 1.1077
_refine_ls_hydrogen_treatment constr
_refine_ls_matrix_type full
_refine_ls_number_constraints 99
_refine_ls_number_parameters 449
_refine_ls_number_reflns 5941
_refine_ls_number_restraints 426
_refine_ls_restrained_S_all 1.0669
_refine_ls_R_factor_all 0.1291
_refine_ls_R_factor_gt 0.0856
_refine_ls_shift/su_max 0.0005
_refine_ls_shift/su_mean 0.0001
_refine_ls_structure_factor_coef Fsqd
_refine_ls_weighting_details 'w=1/[\s^2^(Fo^2^)+(0.0000P)^2^+140.4049P] where P=(Fo^2^+2Fc^2^)/3'
_refine_ls_weighting_scheme calc
_refine_ls_wR_factor_gt 0.1806
_refine_ls_wR_factor_ref 0.1996
_reflns_Friedel_coverage 0.0
_reflns_limit_h_max 31
_reflns_limit_h_min -31
_reflns_limit_k_max 11
_reflns_limit_k_min 0
_reflns_limit_l_max 30
_reflns_limit_l_min 0
_reflns_number_gt 3988
_reflns_number_total 5941
_reflns_threshold_expression I>=2u(I)
_cod_data_source_file ja8b04484_si_004.cif
_cod_data_source_block 2^4
_cod_original_sg_symbol_H-M 'C 2/c'
_cod_database_code 4132521
_olex2_refinement_description
;
1. Fixed Uiso
 At 1.2 times of:
  All C(H) groups, All C(H,H) groups
 At 1.5 times of:
  All C(H,H,H) groups
2. Restrained distances
 C26a-P2
 1.81 with sigma of 0.02
 C25a-P1
 1.81 with sigma of 0.02
 C26a-C25a
 1.54 with sigma of 0.02
 C26a-P1
 2.86 with sigma of 0.04
 C25a-P2
 2.86 with sigma of 0.04
3. Rigid bond restraints
 C1, C2, C3, C4, C5, C6, C1a, C2a, C3a, C4a, C5a, C6a
 with sigma for 1-2 distances of 0.01 and sigma for 1-3 distances of 0.01
 C19, C20, C21, C22, C23, C24, C19a, C20a, C21a, C22a, C23a, C24a
 with sigma for 1-2 distances of 0.01 and sigma for 1-3 distances of 0.01
 C26, C25, C25a, C26a
 with sigma for 1-2 distances of 0.01 and sigma for 1-3 distances of 0.01
 C40, C39, C38, C39, C40, C41
 with sigma for 1-2 distances of 0.01 and sigma for 1-3 distances of 0.01
4. Uiso/Uaniso restraints and constraints
C1 \\sim C2 \\sim C3 \\sim C4 \\sim C5 \\sim C6 \\sim C1a \\sim C2a \\sim C3a
\\sim C4a \\sim C5a \\sim C6a: within 1.7A with sigma of 0.04 and sigma for
terminal atoms of 0.08
C19 \\sim C20 \\sim C21 \\sim C22 \\sim C23 \\sim C24 \\sim C19a \\sim C20a
\\sim C21a \\sim C22a \\sim C23a \\sim C24a: within 1.7A with sigma of 0.04 and
sigma for terminal atoms of 0.08
C26 \\sim C25 \\sim C25a \\sim C26a: within 1.7A with sigma of 0.04 and sigma
for terminal atoms of 0.08
C41 \\sim C40 \\sim C39 \\sim C38 \\sim C39 \\sim C40: within 1.7A with sigma
of 0.04 and sigma for terminal atoms of 0.08
Uanis(C1) \\sim Ueq, Uanis(C2) \\sim Ueq, Uanis(C3) \\sim Ueq, Uanis(C4) \\sim
Ueq, Uanis(C5) \\sim Ueq, Uanis(C6) \\sim Ueq, Uanis(C1a) \\sim Ueq, Uanis(C2a)
\\sim Ueq, Uanis(C3a) \\sim Ueq, Uanis(C4a) \\sim Ueq, Uanis(C5a) \\sim Ueq,
Uanis(C6a) \\sim Ueq: with sigma of 0.01 and sigma for terminal atoms of 0.02
Uanis(C19) \\sim Ueq, Uanis(C20) \\sim Ueq, Uanis(C21) \\sim Ueq, Uanis(C22)
\\sim Ueq, Uanis(C23) \\sim Ueq, Uanis(C24) \\sim Ueq, Uanis(C19a) \\sim Ueq,
Uanis(C20a) \\sim Ueq, Uanis(C21a) \\sim Ueq, Uanis(C22a) \\sim Ueq,
Uanis(C23a) \\sim Ueq, Uanis(C24a) \\sim Ueq: with sigma of 0.01 and sigma for
terminal atoms of 0.02
Uanis(C25a) \\sim Ueq, Uanis(C26a) \\sim Ueq, Uanis(C26) \\sim Ueq, Uanis(C25)
\\sim Ueq: with sigma of 0.005 and sigma for terminal atoms of 0.01
Uanis(C39) \\sim Ueq, Uanis(C40) \\sim Ueq, Uanis(C41) \\sim Ueq, Uanis(C40)
\\sim Ueq, Uanis(C39) \\sim Ueq, Uanis(C38) \\sim Ueq: with sigma of 0.1 and
sigma for terminal atoms of 0.2
5. Others
 Sof(C1a)=Sof(C2a)=Sof(C3a)=Sof(C4a)=Sof(C5a)=Sof(C6a)=Sof(C25a)=Sof(C26a)=
 Sof(C19a)=Sof(C20a)=Sof(C21a)=Sof(C22a)=Sof(C23a)=Sof(C24a)=Sof(H24a)=
 Sof(H23a)=Sof(H22a)=Sof(H21a)=Sof(H20a)=Sof(H6a)=Sof(H5a)=Sof(H4a)=Sof(H3a)=
 Sof(H2a)=Sof(H25c)=Sof(H25d)=Sof(H26c)=Sof(H26d)=1-FVAR(1)
 Sof(C1)=Sof(C2)=Sof(C3)=Sof(C4)=Sof(C5)=Sof(C6)=Sof(C19)=Sof(C20)=Sof(C21)=
 Sof(C22)=Sof(C23)=Sof(C24)=Sof(C25)=Sof(C26)=Sof(H24)=Sof(H23)=Sof(H22)=
 Sof(H21)=Sof(H20)=Sof(H6)=Sof(H5)=Sof(H4)=Sof(H3)=Sof(H2)=Sof(H26a)=Sof(H26b)=
 Sof(H25a)=Sof(H25b)=FVAR(1)
6.a Secondary CH2 refined with riding coordinates:
 C26(H26a,H26b), C25(H25a,H25b), C25a(H25c,H25d), C26a(H26c,H26d)
6.b Me refined with riding coordinates:
 C36(H36a,H36b,H36c), C35(H35a,H35b,H35c), C37(H37a,H37b,H37c)
6.c Aromatic/amide H refined with riding coordinates:
 C18(H18), C17(H17), C16(H16), C15(H15), C14(H14), C24(H24), C23(H23),
 C22(H22), C21(H21), C20(H20), C24a(H24a), C23a(H23a), C22a(H22a), C21a(H21a),
 C20a(H20a), C6(H6), C5(H5), C4(H4), C3(H3), C2(H2), C12(H12), C11(H11),
 C10(H10), C9(H9), C8(H8), C6a(H6a), C5a(H5a), C4a(H4a), C3a(H3a), C2a(H2a),
 C39(H39), C40(H40), C41(H41), C38(H38)
6.d Fitted hexagon refined as free rotating group:
 C13(C14,C15,C16,C17,C18), C7(C8,C9,C10,C11,C12), C1(C2,C3,C4,C5,C6), C19(C20,
 C21,C22,C23,C24), C1a(C2a,C3a,C4a,C5a,C6a), C19a(C20a,C21a,C22a,C23a,C24a)
;
_olex2_submission_special_instructions 'No special instructions were received'

loop_
_space_group_symop_id
_space_group_symop_operation_xyz
1 x,y,z
2 -x,y,-z+1/2
3 -x,-y,-z
4 x,-y,z-1/2
5 x+1/2,y+1/2,z
6 -x+1/2,y+1/2,-z+1/2
7 -x+1/2,-y+1/2,-z
8 x+1/2,-y+1/2,z-1/2

loop_
_atom_site_label
_atom_site_type_symbol
_atom_site_fract_x
_atom_site_fract_y
_atom_site_fract_z
_atom_site_U_iso_or_equiv
_atom_site_adp_type
_atom_site_occupancy
_atom_site_site_symmetry_order
_atom_site_refinement_flags_posn
_atom_site_refinement_flags_adp
_atom_site_refinement_flags_occupancy
_atom_site_disorder_group
Ru1 Ru 0.25 0.75 0.5 0.0288(2) Uani 1.000000 2 S T P .
P1 P 0.22745(8) 0.5226(2) 0.50716(8) 0.0342(5) Uani 1.000000 1 D . . .
P2 P 0.31917(8) 0.6851(2) 0.56130(8) 0.0341(5) Uani 1.000000 1 D . . .
Si1 Si 0.49637(10) 0.6410(3) 0.10909(10) 0.0547(8) Uani 1.000000 1 . . . .
C27 C 0.2908(3) 0.6862(8) 0.4429(3) 0.0290(16) Uani 1.000000 1 . . . .
C13 C 0.38225(14) 0.7610(6) 0.56261(17) 0.0355(18) Uani 1.000000 1 . . . .
C14 C 0.41387(18) 0.7783(6) 0.60999(14) 0.044(2) Uani 1.000000 1 G . . .
C15 C 0.46118(16) 0.8367(6) 0.60992(15) 0.047(2) Uani 1.000000 1 G . . .
C16 C 0.47687(14) 0.8779(5) 0.56246(19) 0.039(2) Uani 1.000000 1 G . . .
C17 C 0.44525(17) 0.8606(5) 0.51509(15) 0.0368(19) Uani 1.000000 1 G . . .
C18 C 0.39794(16) 0.8022(5) 0.51516(14) 0.0357(19) Uani 1.000000 1 G . . .
C7 C 0.18178(18) 0.4614(5) 0.55082(18) 0.0358(19) Uani 1.000000 1 . . . .
C8 C 0.1504(2) 0.3522(5) 0.53836(17) 0.044(2) Uani 1.000000 1 G . . .
C9 C 0.12058(19) 0.3038(5) 0.5752(2) 0.057(3) Uani 1.000000 1 G . . .
C10 C 0.1222(2) 0.3647(6) 0.6244(2) 0.060(3) Uani 1.000000 1 G . . .
C11 C 0.1537(2) 0.4739(6) 0.63690(16) 0.055(3) Uani 1.000000 1 G . . .
C12 C 0.18342(19) 0.5223(5) 0.6001(2) 0.045(2) Uani 1.000000 1 G . . .
C28 C 0.3143(3) 0.6516(8) 0.4071(3) 0.0363(19) Uani 1.000000 1 . . . .
C29 C 0.3376(3) 0.6289(10) 0.3636(3) 0.048(2) Uani 1.000000 1 . . . .
C26 C 0.3354(7) 0.5179(19) 0.5493(10) 0.026(5) Uani 0.529(16) 1 . U . 1
C1 C 0.2159(5) 0.4301(13) 0.4486(4) 0.032(4) Uani 0.529(16) 1 . U . 1
C2 C 0.2560(4) 0.3796(13) 0.4247(4) 0.033(3) Uani 0.529(16) 1 G U . 1
C3 C 0.2468(4) 0.3188(12) 0.3753(4) 0.036(4) Uani 0.529(16) 1 G U . 1
C4 C 0.1976(5) 0.3086(12) 0.3497(4) 0.040(4) Uani 0.529(16) 1 G U . 1
C5 C 0.1575(4) 0.3591(13) 0.3736(4) 0.041(4) Uani 0.529(16) 1 G U . 1
C6 C 0.1667(4) 0.4199(14) 0.4230(4) 0.035(4) Uani 0.529(16) 1 G U . 1
C30 C 0.3582(3) 0.6176(13) 0.3242(4) 0.069(3) Uani 1.000000 1 . . . .
C19 C 0.3075(5) 0.6625(11) 0.6296(3) 0.032(4) Uani 0.529(16) 1 . U . 1
C20 C 0.2974(5) 0.7803(10) 0.6550(4) 0.034(4) Uani 0.529(16) 1 G U . 1
C21 C 0.2860(4) 0.7769(11) 0.7068(4) 0.043(4) Uani 0.529(16) 1 G U . 1
C22 C 0.2847(4) 0.6557(13) 0.7331(3) 0.046(4) Uani 0.529(16) 1 G U . 1
C23 C 0.2948(5) 0.5379(11) 0.7077(4) 0.045(4) Uani 0.529(16) 1 G U . 1
C24 C 0.3062(4) 0.5413(10) 0.6559(4) 0.041(4) Uani 0.529(16) 1 G U . 1
C32 C 0.4081(3) 0.6088(12) 0.2439(3) 0.063(3) Uani 1.000000 1 . . . .
C34 C 0.4569(3) 0.6158(11) 0.1624(3) 0.058(3) Uani 1.000000 1 . . . .
C33 C 0.4338(3) 0.6108(11) 0.2007(4) 0.059(3) Uani 1.000000 1 . . . .
C31 C 0.3849(3) 0.6120(13) 0.2818(4) 0.073(4) Uani 1.000000 1 . . . .
C25 C 0.2874(6) 0.4396(15) 0.5473(7) 0.022(4) Uani 0.529(16) 1 . U . 1
C39 C 0.4561(4) 0.9275(13) 0.7511(4) 0.071(3) Uani 1.000000 1 . U . .
C40 C 0.4560(4) 0.7918(12) 0.7509(3) 0.067(3) Uani 1.000000 1 . U . .
C41 C 0.5 0.7259(15) 0.75 0.064(4) Uani 1.000000 2 S TU P .
C35 C 0.5349(4) 0.7895(8) 0.1274(3) 0.052(2) Uani 1.000000 1 . . . .
C38 C 0.5 0.9993(17) 0.75 0.078(4) Uani 1.000000 2 S TU P .
C37 C 0.5333(5) 0.4886(12) 0.1035(5) 0.106(5) Uani 1.000000 1 . . . .
C36 C 0.4563(4) 0.6678(18) 0.0469(4) 0.127(7) Uani 1.000000 1 . . . .
C1a C 0.2026(5) 0.4421(17) 0.4392(5) 0.042(5) Uani 0.471(16) 1 . U . 2
C2a C 0.2390(5) 0.3919(15) 0.4100(6) 0.036(4) Uani 0.471(16) 1 G U . 2
C3a C 0.2246(5) 0.3390(15) 0.3598(5) 0.045(4) Uani 0.471(16) 1 G U . 2
C4a C 0.1738(6) 0.3361(15) 0.3389(4) 0.047(4) Uani 0.471(16) 1 G U . 2
C5a C 0.1374(5) 0.3863(16) 0.3682(5) 0.045(4) Uani 0.471(16) 1 G U . 2
C6a C 0.1518(5) 0.4393(17) 0.4183(5) 0.034(4) Uani 0.471(16) 1 G U . 2
C25a C 0.2808(5) 0.4232(15) 0.5301(8) 0.026(5) Uani 0.471(16) 1 D U . 2
C26a C 0.3292(7) 0.5107(18) 0.5409(12) 0.037(7) Uani 0.471(16) 1 D U . 2
C19a C 0.3122(6) 0.7094(13) 0.6342(3) 0.034(4) Uani 0.471(16) 1 . U . 2
C20a C 0.2992(6) 0.8330(12) 0.6532(4) 0.040(4) Uani 0.471(16) 1 G U . 2
C21a C 0.2929(5) 0.8478(13) 0.7062(5) 0.045(4) Uani 0.471(16) 1 G U . 2
C22a C 0.2996(5) 0.7391(16) 0.7403(3) 0.047(4) Uani 0.471(16) 1 G U . 2
C23a C 0.3126(5) 0.6155(14) 0.7213(4) 0.051(5) Uani 0.471(16) 1 G U . 2
C24a C 0.3189(5) 0.6007(12) 0.6682(5) 0.039(4) Uani 0.471(16) 1 G U . 2
H18 H 0.37633(16) 0.7903(5) 0.48278(14) 0.043(2) Uiso 1.000000 1 R . . .
H17 H 0.45598(17) 0.8887(5) 0.48266(15) 0.044(2) Uiso 1.000000 1 R . . .
H16 H 0.50921(14) 0.9178(5) 0.56241(19) 0.047(2) Uiso 1.000000 1 R . . .
H15 H 0.48279(16) 0.8486(6) 0.64230(15) 0.056(3) Uiso 1.000000 1 R . . .
H14 H 0.40314(18) 0.7502(6) 0.64242(14) 0.053(3) Uiso 1.000000 1 R . . .
H24 H 0.3131(4) 0.4608(10) 0.6385(4) 0.049(5) Uiso 0.529(16) 1 R . . 1
H23 H 0.2940(5) 0.4551(11) 0.7257(4) 0.054(5) Uiso 0.529(16) 1 R . . 1
H22 H 0.2769(4) 0.6534(13) 0.7685(3) 0.055(5) Uiso 0.529(16) 1 R . . 1
H21 H 0.2790(4) 0.8574(11) 0.7242(4) 0.052(5) Uiso 0.529(16) 1 R . . 1
H20 H 0.2982(5) 0.8631(10) 0.6371(4) 0.040(4) Uiso 0.529(16) 1 R . . 1
H24a H 0.3278(5) 0.5162(12) 0.6553(5) 0.047(5) Uiso 0.471(16) 1 R . . 2
H23a H 0.3172(5) 0.5412(14) 0.7446(4) 0.061(5) Uiso 0.471(16) 1 R . . 2
H22a H 0.2953(5) 0.7493(16) 0.7766(3) 0.056(5) Uiso 0.471(16) 1 R . . 2
H21a H 0.2840(5) 0.9323(13) 0.7192(5) 0.054(5) Uiso 0.471(16) 1 R . . 2
H20a H 0.2947(6) 0.9073(12) 0.6299(4) 0.047(5) Uiso 0.471(16) 1 R . . 2
H6 H 0.1393(4) 0.4544(14) 0.4394(4) 0.042(4) Uiso 0.529(16) 1 R . . 1
H5 H 0.1239(4) 0.3521(13) 0.3562(4) 0.049(4) Uiso 0.529(16) 1 R . . 1
H4 H 0.1914(5) 0.2671(12) 0.3160(4) 0.048(4) Uiso 0.529(16) 1 R . . 1
H3 H 0.2742(4) 0.2843(12) 0.3589(4) 0.043(4) Uiso 0.529(16) 1 R . . 1
H2 H 0.2896(4) 0.3866(13) 0.4421(4) 0.040(4) Uiso 0.529(16) 1 R . . 1
H12 H 0.20490(19) 0.5969(5) 0.6086(2) 0.054(3) Uiso 1.000000 1 R . . .
H11 H 0.1548(2) 0.5155(6) 0.67058(16) 0.066(3) Uiso 1.000000 1 R . . .
H10 H 0.1019(2) 0.3317(6) 0.6496(2) 0.072(3) Uiso 1.000000 1 R . . .
H9 H 0.09910(19) 0.2292(5) 0.5667(2) 0.069(3) Uiso 1.000000 1 R . . .
H8 H 0.1492(2) 0.3106(5) 0.50469(17) 0.053(3) Uiso 1.000000 1 R . . .
H6a H 0.1269(5) 0.4735(17) 0.4383(5) 0.041(5) Uiso 0.471(16) 1 R . . 2
H5a H 0.1026(5) 0.3844(16) 0.3539(5) 0.054(5) Uiso 0.471(16) 1 R . . 2
H4a H 0.1639(6) 0.2999(15) 0.3047(4) 0.057(5) Uiso 0.471(16) 1 R . . 2
H3a H 0.2495(5) 0.3047(15) 0.3398(5) 0.053(5) Uiso 0.471(16) 1 R . . 2
H2a H 0.2738(5) 0.3939(15) 0.4242(6) 0.043(5) Uiso 0.471(16) 1 R . . 2
H26a H 0.3495(7) 0.5105(19) 0.5153(10) 0.032(6) Uiso 0.529(16) 1 R . . 1
H26b H 0.3608(7) 0.4847(19) 0.5781(10) 0.032(6) Uiso 0.529(16) 1 R . . 1
H25a H 0.2803(6) 0.4242(15) 0.5841(7) 0.026(5) Uiso 0.529(16) 1 R . . 1
H25b H 0.2927(6) 0.3514(15) 0.5315(7) 0.026(5) Uiso 0.529(16) 1 R . . 1
H39 H 0.4251(4) 0.9739(13) 0.7519(4) 0.086(3) Uiso 1.000000 1 R . . .
H40 H 0.4252(4) 0.7441(12) 0.7515(3) 0.080(3) Uiso 1.000000 1 R . . .
H41 H 0.5 0.6311(15) 0.75 0.077(4) Uiso 1.000000 2 RS T P .
H38 H 0.5 1.0940(17) 0.75 0.094(5) Uiso 1.000000 2 RS T P .
H25c H 0.2749(5) 0.3767(15) 0.5630(8) 0.031(6) Uiso 0.471(16) 1 R . . 2
H25d H 0.2857(5) 0.3548(15) 0.5031(8) 0.031(6) Uiso 0.471(16) 1 R . . 2
H26c H 0.3460(7) 0.5124(18) 0.5084(12) 0.044(8) Uiso 0.471(16) 1 R . . 2
H26d H 0.3528(7) 0.4673(18) 0.5691(12) 0.044(8) Uiso 0.471(16) 1 R . . 2
H36a H 0.4363(4) 0.7490(18) 0.0493(4) 0.190(10) Uiso 1.000000 1 R . . .
H36b H 0.4774(4) 0.6773(18) 0.0183(4) 0.190(10) Uiso 1.000000 1 R . . .
H36c H 0.4335(4) 0.5914(18) 0.0395(4) 0.190(10) Uiso 1.000000 1 R . . .
H35a H 0.5563(4) 0.7734(8) 0.1611(3) 0.078(4) Uiso 1.000000 1 R . . .
H35b H 0.5563(4) 0.8085(8) 0.0998(3) 0.078(4) Uiso 1.000000 1 R . . .
H35c H 0.5127(4) 0.8658(8) 0.1313(3) 0.078(4) Uiso 1.000000 1 R . . .
H37a H 0.5552(5) 0.4729(12) 0.1369(5) 0.159(8) Uiso 1.000000 1 R . . .
H37b H 0.5103(5) 0.4128(12) 0.0959(5) 0.159(8) Uiso 1.000000 1 R . . .
H37c H 0.5542(5) 0.4988(12) 0.0747(5) 0.159(8) Uiso 1.000000 1 R . . .

loop_
_atom_site_aniso_label
_atom_site_aniso_U_11
_atom_site_aniso_U_22
_atom_site_aniso_U_33
_atom_site_aniso_U_12
_atom_site_aniso_U_13
_atom_site_aniso_U_23
Ru1 0.0359(4) 0.0303(5) 0.0222(4) 0.0058(5) 0.0110(3) 0.0036(4)
P1 0.0453(12) 0.0210(11) 0.0404(12) 0.0057(9) 0.0206(9) 0.0047(9)
P2 0.0385(11) 0.0403(13) 0.0253(10) 0.0090(10) 0.0111(8) 0.0107(9)
Si1 0.0476(14) 0.081(2) 0.0385(14) -0.0039(14) 0.0176(11) -0.0114(14)
C27 0.027(4) 0.028(4) 0.032(4) 0.003(3) 0.005(3) 0.005(4)
C13 0.039(4) 0.043(5) 0.026(4) 0.005(4) 0.008(3) 0.005(4)
C14 0.041(4) 0.066(7) 0.028(4) 0.006(4) 0.007(3) 0.003(4)
C15 0.045(5) 0.065(7) 0.030(4) 0.006(5) 0.001(4) 0.002(4)
C16 0.041(5) 0.035(5) 0.041(5) -0.005(4) 0.008(4) -0.005(4)
C17 0.043(4) 0.039(5) 0.030(4) -0.002(4) 0.014(4) -0.002(4)
C18 0.046(4) 0.036(5) 0.026(4) 0.004(4) 0.012(3) -0.003(4)
C7 0.038(4) 0.027(5) 0.045(5) 0.014(4) 0.016(4) 0.017(4)
C8 0.038(4) 0.051(6) 0.043(5) 0.001(4) 0.008(4) 0.012(4)
C9 0.043(5) 0.072(7) 0.058(6) -0.009(5) 0.010(4) 0.021(5)
C10 0.043(5) 0.089(8) 0.050(6) -0.002(5) 0.016(4) 0.024(6)
C11 0.055(5) 0.071(7) 0.041(5) 0.018(5) 0.018(4) 0.017(5)
C12 0.048(5) 0.050(6) 0.041(5) 0.012(4) 0.021(4) 0.012(4)
C28 0.040(4) 0.035(5) 0.036(4) -0.000(4) 0.013(4) -0.006(4)
C29 0.039(5) 0.071(7) 0.036(5) -0.009(5) 0.011(4) -0.010(5)
C26 0.027(6) 0.026(6) 0.027(6) -0.000(2) 0.004(2) 0.004(2)
C1 0.036(6) 0.031(7) 0.030(6) 0.007(4) 0.006(3) 0.003(4)
C2 0.037(6) 0.032(7) 0.031(6) 0.001(4) 0.004(4) -0.001(4)
C3 0.039(6) 0.036(7) 0.033(6) 0.005(4) 0.006(4) -0.002(4)
C4 0.040(6) 0.046(7) 0.032(6) 0.004(4) 0.002(3) -0.001(4)
C5 0.039(6) 0.042(7) 0.042(6) 0.000(4) 0.003(4) -0.001(4)
C6 0.036(6) 0.031(7) 0.037(6) 0.001(4) 0.006(4) -0.001(4)
C30 0.047(5) 0.125(10) 0.039(5) -0.019(6) 0.015(4) -0.032(6)
C19 0.038(7) 0.029(6) 0.028(6) 0.003(4) 0.005(4) 0.001(3)
C20 0.037(7) 0.035(6) 0.031(6) -0.001(4) 0.010(4) -0.002(4)
C21 0.055(7) 0.042(7) 0.034(6) -0.003(4) 0.015(4) -0.003(4)
C22 0.053(7) 0.050(7) 0.035(6) -0.000(4) 0.010(4) 0.006(4)
C23 0.049(7) 0.049(6) 0.037(6) -0.002(4) 0.006(4) 0.006(4)
C24 0.047(7) 0.038(6) 0.037(6) -0.002(4) 0.006(4) 0.002(4)
C32 0.052(5) 0.104(9) 0.036(5) -0.010(6) 0.015(4) -0.017(5)
C34 0.044(5) 0.088(8) 0.041(5) 0.005(5) 0.010(4) -0.016(5)
C33 0.050(5) 0.086(8) 0.043(5) 0.002(5) 0.016(4) -0.013(5)
C31 0.049(5) 0.132(11) 0.041(5) -0.016(6) 0.013(5) -0.033(6)
C25 0.028(5) 0.013(5) 0.026(5) 0.003(2) 0.006(2) 0.005(2)
C39 0.098(8) 0.085(7) 0.033(5) 0.031(5) 0.015(5) 0.007(5)
C40 0.079(6) 0.086(7) 0.033(5) -0.015(5) -0.004(5) -0.002(5)
C41 0.105(9) 0.043(9) 0.040(7) -0.000000 -0.007(7) 0.000000
C35 0.079(6) 0.031(5) 0.045(5) 0.016(4) 0.004(5) 0.011(4)
C38 0.153(13) 0.054(9) 0.032(7) -0.000000 0.028(9) 0.000000
C37 0.129(11) 0.071(9) 0.140(12) -0.018(8) 0.099(10) -0.044(8)
C36 0.061(7) 0.28(2) 0.044(6) -0.051(10) 0.019(5) 0.006(9)
C1a 0.037(7) 0.051(9) 0.040(7) 0.000(4) 0.011(4) -0.003(4)
C2a 0.039(6) 0.032(8) 0.038(7) -0.002(4) 0.009(4) -0.001(4)
C3a 0.049(7) 0.042(8) 0.043(6) -0.002(4) 0.011(4) -0.008(4)
C4a 0.053(7) 0.048(8) 0.041(7) -0.001(4) 0.007(4) -0.004(4)
C5a 0.047(7) 0.044(8) 0.043(7) -0.004(4) 0.007(4) -0.003(4)
C6a 0.036(6) 0.029(8) 0.038(6) 0.002(4) 0.004(4) -0.002(4)
C25a 0.030(6) 0.025(6) 0.024(6) -0.000(2) 0.004(2) -0.003(2)
C26a 0.035(8) 0.038(8) 0.037(8) 0.001(2) 0.005(2) 0.003(2)
C19a 0.035(7) 0.035(7) 0.031(6) -0.001(4) 0.008(4) 0.005(3)
C20a 0.049(8) 0.037(7) 0.034(6) 0.001(4) 0.012(4) 0.001(4)
C21a 0.053(8) 0.049(7) 0.036(6) -0.001(4) 0.014(4) 0.000(4)
C22a 0.055(8) 0.050(7) 0.037(6) -0.004(4) 0.010(4) 0.001(4)
C23a 0.065(8) 0.050(7) 0.039(6) 0.001(4) 0.012(4) 0.009(4)
C24a 0.048(8) 0.034(7) 0.035(6) -0.001(4) 0.004(4) 0.005(4)

loop_
_atom_type_symbol
_atom_type_scat_dispersion_real
_atom_type_scat_dispersion_imag
_atom_type_scat_Cromer_Mann_a1
_atom_type_scat_Cromer_Mann_a2
_atom_type_scat_Cromer_Mann_a3
_atom_type_scat_Cromer_Mann_a4
_atom_type_scat_Cromer_Mann_b1
_atom_type_scat_Cromer_Mann_b2
_atom_type_scat_Cromer_Mann_b3
_atom_type_scat_Cromer_Mann_b4
_atom_type_scat_Cromer_Mann_c
_atom_type_scat_source
_atom_type_scat_dispersion_source
H 0.00000 0.00000 0.49300 0.32291 0.14019 0.04081 10.51090 26.12570 3.14236 57.79970 0.0030380000826 'International Tables Volume C Table 6.1.1.4 (pp. 500-502)' 'Henke, Gullikson and Davis, At. Data and Nucl. Data Tables, 1993, 54, 2'
C 0.00347 0.00161 2.31000 1.02000 1.58860 0.86500 20.84390 10.20750 0.56870 51.65120 0.215599998832 'International Tables Volume C Table 6.1.1.4 (pp. 500-502)' 'Henke, Gullikson and Davis, At. Data and Nucl. Data Tables, 1993, 54, 2'
Si 0.08192 0.07060 6.29150 3.03530 1.98910 1.54100 2.43860 32.33370 0.67850 81.69370 1.14069998264 'International Tables Volume C Table 6.1.1.4 (pp. 500-502)' 'Henke, Gullikson and Davis, At. Data and Nucl. Data Tables, 1993, 54, 2'
P 0.10434 0.09671 6.43450 4.17910 1.78000 1.49080 1.90670 27.15700 0.52600 68.16450 1.11489999294 'International Tables Volume C Table 6.1.1.4 (pp. 500-502)' 'Henke, Gullikson and Davis, At. Data and Nucl. Data Tables, 1993, 54, 2'
Ru -1.23940 0.83517 19.26740 12.91820 4.86337 1.56756 0.80852 8.43467 24.79970 94.29280 5.37873983383 'International Tables Volume C Table 6.1.1.4 (pp. 500-502)' 'Henke, Gullikson and Davis, At. Data and Nucl. Data Tables, 1993, 54, 2'

loop_
_geom_angle_atom_site_label_1
_geom_angle_atom_site_label_2
_geom_angle_atom_site_label_3
_geom_angle
_geom_angle_site_symmetry_1
_geom_angle_site_symmetry_3
P1 Ru1 P1 180.0 7_566 .
P2 Ru1 P1 97.63(8) . 7_566
P2 Ru1 P1 97.63(8) 7_566 .
P2 Ru1 P1 82.37(8) . .
P2 Ru1 P1 82.37(8) 7_566 7_566
P2 Ru1 P2 180.0 7_566 .
C27 Ru1 P1 85.2(2) 7_566 7_566
C27 Ru1 P1 94.8(2) . 7_566
C27 Ru1 P1 94.8(2) 7_566 .
C27 Ru1 P1 85.2(2) . .
C27 Ru1 P2 93.4(2) 7_566 .
C27 Ru1 P2 86.6(2) 7_566 7_566
C27 Ru1 P2 86.6(2) . .
C27 Ru1 P2 93.4(2) . 7_566
C27 Ru1 C27 180.0 . 7_566
C7 P1 Ru1 123.82(19) . .
C25 P1 C1 105.1(6) . .
C25a P1 C1a 103.0(7) . .
C13 P2 Ru1 122.26(18) . .
C19 P2 C26 97.0(9) . .
C19a P2 C26a 115.4(11) . .
C35 Si1 C34 106.1(4) . .
C37 Si1 C34 107.9(5) . .
C37 Si1 C35 114.0(5) . .
C36 Si1 C34 109.7(4) . .
C36 Si1 C35 110.5(6) . .
C36 Si1 C37 108.5(7) . .
C28 C27 Ru1 177.3(7) . 7_566
C14 C13 P2 121.2 . .
C18 C13 P2 118.8 . .
C18 C13 C14 120.0 . .
C15 C14 C13 120.0 . .
H14 C14 C13 120.00(14) . .
H14 C14 C15 120.00(14) . .
C16 C15 C14 120.0 . .
H15 C15 C14 120.00(14) . .
H15 C15 C16 120.00(14) . .
C17 C16 C15 120.0 . .
H16 C16 C15 120.00(14) . .
H16 C16 C17 120.00(14) . .
C18 C17 C16 120.0 . .
H17 C17 C16 120.00(14) . .
H17 C17 C18 120.00(14) . .
C17 C18 C13 120.0 . .
H18 C18 C13 120.00(14) . .
H18 C18 C17 120.00(14) . .
C8 C7 P1 123.1 . .
C12 C7 P1 116.6 . .
C12 C7 C8 120.0 . .
C9 C8 C7 120.0 . .
H8 C8 C7 120.00(17) . .
H8 C8 C9 120.00(17) . .
C10 C9 C8 120.0 . .
H9 C9 C8 120.00(17) . .
H9 C9 C10 120.00(17) . .
C11 C10 C9 120.0 . .
H10 C10 C9 120.00(17) . .
H10 C10 C11 120.00(17) . .
C12 C11 C10 120.0 . .
H11 C11 C10 120.00(17) . .
H11 C11 C12 120.00(17) . .
C11 C12 C7 120.0 . .
H12 C12 C7 120.00(17) . .
H12 C12 C11 120.00(17) . .
C29 C28 C27 171.8(9) . .
C30 C29 C28 175.7(12) . .
H26a C26 C25 110.5(11) . .
H26b C26 C25 110.5(10) . .
H26b C26 H26a 108.7 . .
C6 C1 C2 120.0 . .
C3 C2 C1 120.0 . .
H2 C2 C1 120.0(3) . .
H2 C2 C3 120.0(3) . .
C4 C3 C2 120.0 . .
H3 C3 C2 120.0(3) . .
H3 C3 C4 120.0(3) . .
C5 C4 C3 120.0 . .
H4 C4 C3 120.0(3) . .
H4 C4 C5 120.0(3) . .
C6 C5 C4 120.0 . .
H5 C5 C4 120.0(3) . .
H5 C5 C6 120.0(3) . .
C5 C6 C1 120.0 . .
H6 C6 C1 120.0(3) . .
H6 C6 C5 120.0(3) . .
C31 C30 C29 174.9(11) . .
C24 C19 C20 120.0 . .
C21 C20 C19 120.0 . .
H20 C20 C19 120.0(3) . .
H20 C20 C21 120.0(3) . .
C22 C21 C20 120.0 . .
H21 C21 C20 120.0(3) . .
H21 C21 C22 120.0(3) . .
C23 C22 C21 120.0 . .
H22 C22 C21 120.0(3) . .
H22 C22 C23 120.0(3) . .
C24 C23 C22 120.0 . .
H23 C23 C22 120.0(3) . .
H23 C23 C24 120.0(3) . .
C23 C24 C19 120.0 . .
H24 C24 C19 120.0(3) . .
H24 C24 C23 120.0(3) . .
C31 C32 C33 177.5(14) . .
C33 C34 Si1 172.7(9) . .
C34 C33 C32 178.4(12) . .
C32 C31 C30 179.0(14) . .
H25a C25 C26 108.4(11) . .
H25b C25 C26 108.4(9) . .
H25b C25 H25a 107.5 . .
C38 C39 C40 121.6(12) 2_656 .
H39 C39 C40 119.2(7) . .
H39 C39 C38 119.2(8) . 2_656
C41 C40 C39 119.2(12) 2_656 .
H40 C40 C39 120.4(7) . .
H40 C40 C41 120.4(7) . 2_656
C40 C41 C40 121.3(15) . 2_656
H41 C41 C40 119.3(7) . 2_656
H41 C41 C40 119.3(7) . .
H35a C35 Si1 109.5 . .
H35b C35 Si1 109.5 . .
H35b C35 H35a 109.5 . .
H35c C35 Si1 109.5 . .
H35c C35 H35a 109.5 . .
H35c C35 H35b 109.5 . .
C39 C38 C39 117.0(16) . 2_656
H38 C38 C39 121.5(8) . 2_656
H38 C38 C39 121.5(8) . .
H37a C37 Si1 109.5 . .
H37b C37 Si1 109.5 . .
H37b C37 H37a 109.5 . .
H37c C37 Si1 109.5 . .
H37c C37 H37a 109.5 . .
H37c C37 H37b 109.5 . .
H36a C36 Si1 109.5 . .
H36b C36 Si1 109.5 . .
H36b C36 H36a 109.5 . .
H36c C36 Si1 109.5 . .
H36c C36 H36a 109.5 . .
H36c C36 H36b 109.5 . .
C6a C1a C2a 120.0 . .
C3a C2a C1a 120.0 . .
H2a C2a C1a 120.0(4) . .
H2a C2a C3a 120.0(4) . .
C4a C3a C2a 120.0 . .
H3a C3a C2a 120.0(4) . .
H3a C3a C4a 120.0(4) . .
C5a C4a C3a 120.0 . .
H4a C4a C3a 120.0(4) . .
H4a C4a C5a 120.0(4) . .
C6a C5a C4a 120.0 . .
H5a C5a C4a 120.0(4) . .
H5a C5a C6a 120.0(4) . .
C5a C6a C1a 120.0 . .
H6a C6a C1a 120.0(4) . .
H6a C6a C5a 120.0(4) . .
H25c C25a C26a 109.5(14) . .
H25d C25a C26a 109.5(11) . .
H25d C25a H25c 108.1 . .
H26c C26a C25a 108.3(13) . .
H26d C26a C25a 108.3(12) . .
H26d C26a H26c 107.41516488(3) . .
C24a C19a C20a 120.0 . .
C21a C20a C19a 120.0 . .
H20a C20a C19a 120.0(3) . .
H20a C20a C21a 120.0(3) . .
C22a C21a C20a 120.0 . .
H21a C21a C20a 120.0(3) . .
H21a C21a C22a 120.0(3) . .
C23a C22a C21a 120.0 . .
H22a C22a C21a 120.0(3) . .
H22a C22a C23a 120.0(3) . .
C24a C23a C22a 120.0 . .
H23a C23a C22a 120.0(3) . .
H23a C23a C24a 120.0(3) . .
C23a C24a C19a 120.000000000(15) . .
H24a C24a C19a 120.0(3) . .
H24a C24a C23a 120.0(3) . .

loop_
_geom_bond_atom_site_label_1
_geom_bond_atom_site_label_2
_geom_bond_distance
_geom_bond_site_symmetry_2
Ru1 P1 2.371(2) 7_566
Ru1 P1 2.371(2) .
Ru1 P2 2.348(2) .
Ru1 P2 2.348(2) 7_566
Ru1 C27 2.026(7) .
Ru1 C27 2.026(7) 7_566
P1 C7 1.854(4) .
P1 C1 1.749(8) .
P1 C25 1.967(15) .
P1 C1a 1.945(10) .
P1 C25a 1.773(13) .
P2 C13 1.841(4) .
P2 C26 1.767(18) .
P2 C19 1.818(7) .
P2 C26a 1.852(16) .
P2 C19a 1.902(8) .
Si1 C34 1.838(9) .
Si1 C35 1.834(9) .
Si1 C37 1.833(12) .
Si1 C36 1.812(11) .
C27 C28 1.222(10) .
C13 C14 1.3900 .
C13 C18 1.3900 .
C14 C15 1.3900 .
C14 H14 0.9500 .
C15 C16 1.3900 .
C15 H15 0.9500 .
C16 C17 1.3900 .
C16 H16 0.9500 .
C17 C18 1.3900 .
C17 H17 0.9500 .
C18 H18 0.9500 .
C7 C8 1.3900 .
C7 C12 1.3900 .
C8 C9 1.3900 .
C8 H8 0.9500 .
C9 C10 1.3900 .
C9 H9 0.9500 .
C10 C11 1.3900 .
C10 H10 0.9500 .
C11 C12 1.3900 .
C11 H11 0.9500 .
C12 H12 0.9500 .
C28 C29 1.356(10) .
C29 C30 1.207(11) .
C26 C25 1.49(2) .
C26 H26a 0.9900 .
C26 H26b 0.9900 .
C1 C2 1.3900 .
C1 C6 1.3900 .
C2 C3 1.3900 .
C2 H2 0.9500 .
C3 C4 1.3900 .
C3 H3 0.9500 .
C4 C5 1.3900 .
C4 H4 0.9500 .
C5 C6 1.3900 .
C5 H5 0.9500 .
C6 H6 0.9500 .
C30 C31 1.368(11) .
C19 C20 1.3900 .
C19 C24 1.3900 .
C20 C21 1.3900 .
C20 H20 0.9500 .
C21 C22 1.3900 .
C21 H21 0.9500 .
C22 C23 1.3900 .
C22 H22 0.9500 .
C23 C24 1.3900 .
C23 H23 0.9500 .
C24 H24 0.9500 .
C32 C33 1.368(11) .
C32 C31 1.210(11) .
C34 C33 1.218(11) .
C25 H25a 0.9900 .
C25 H25b 0.9900 .
C39 C40 1.360(15) .
C39 C38 1.377(14) 2_656
C39 H39 0.9500 .
C40 C41 1.349(13) 2_656
C40 H40 0.9500 .
C41 H41 0.9500 .
C35 H35a 0.9800 .
C35 H35b 0.9800 .
C35 H35c 0.9800 .
C38 H38 0.9500 .
C37 H37a 0.9800 .
C37 H37b 0.9800 .
C37 H37c 0.9800 .
C36 H36a 0.9800 .
C36 H36b 0.9800 .
C36 H36c 0.9800 .
C1a C2a 1.3900 .
C1a C6a 1.3900 .
C2a C3a 1.3900 .
C2a H2a 0.9500 .
C3a C4a 1.3900 .
C3a H3a 0.9500 .
C4a C5a 1.3900 .
C4a H4a 0.9500 .
C5a C6a 1.3900 .
C5a H5a 0.9500 .
C6a H6a 0.9500 .
C25a C26a 1.555(16) .
C25a H25c 0.9900 .
C25a H25d 0.9900 .
C26a H26c 0.9900 .
C26a H26d 0.9900 .
C19a C20a 1.3900 .
C19a C24a 1.3900 .
C20a C21a 1.3900 .
C20a H20a 0.9500 .
C21a C22a 1.3900 .
C21a H21a 0.9500 .
C22a C23a 1.3900 .
C22a H22a 0.9500 .
C23a C24a 1.3900 .
C23a H23a 0.9500 .
C24a H24a 0.9500 .

loop_
_restr_distance_atom_site_label_1
_restr_distance_atom_site_label_2
_restr_distance_site_symmetry_2
_restr_distance_target
_restr_distance_target_weight_param
_restr_distance_diff
C25a P1 1 1.8100 0.0200 0.0374
C25a P2 1 2.8600 0.0400 -0.0316
C26a P1 1 2.8600 0.0400 0.1201
C26a P2 1 1.8100 0.0200 -0.0423
C26a C25a 1 1.5400 0.0200 -0.0152

loop_
_restr_u_iso_atom_site_label
_restr_u_iso_weight_param
C26 0.0050
C1 0.0100
C2 0.0100
C3 0.0100
C4 0.0100
C5 0.0100
C6 0.0100
C19 0.0100
C20 0.0100
C21 0.0100
C22 0.0100
C23 0.0100
C24 0.0100
C25 0.0050
C39 0.1000
C40 0.1000
C41 0.1000
C38 0.1000
C1a 0.0100
C2a 0.0100
C3a 0.0100
C4a 0.0100
C5a 0.0100
C6a 0.0100
C25a 0.0050
C26a 0.0050
C19a 0.0100
C20a 0.0100
C21a 0.0100
C22a 0.0100
C23a 0.0100
C24a 0.0100

loop_
_restr_u_rigid_atom_site_label_1
_restr_u_rigid_atom_site_label_2
_restr_u_rigid_target_weight_param
_restr_u_rigid_u_parallel
_restr_u_rigid_diff
C26 C25 0.0100 0.0258 0.0005
C1 C2 0.0100 0.0314 -0.0054
C1 C3 0.0100 0.0295 -0.0019
C1 C5 0.0100 0.0379 -0.0016
C1 C6 0.0100 0.0372 0.0000
C2 C3 0.0100 0.0318 -0.0021
C2 C4 0.0100 0.0339 -0.0016
C2 C6 0.0100 0.0358 0.0015
C3 C4 0.0100 0.0386 0.0014
C3 C5 0.0100 0.0380 -0.0022
C4 C5 0.0100 0.0398 -0.0029
C4 C6 0.0100 0.0344 0.0014
C5 C6 0.0100 0.0383 0.0050
C19 C20 0.0100 0.0298 -0.0029
C19 C21 0.0100 0.0294 -0.0025
C19 C23 0.0100 0.0313 -0.0056
C19 C24 0.0100 0.0322 -0.0071
C20 C21 0.0100 0.0290 -0.0016
C20 C22 0.0100 0.0322 -0.0011
C20 C24 0.0100 0.0368 -0.0044
C21 C22 0.0100 0.0411 0.0005
C21 C23 0.0100 0.0456 -0.0068
C22 C23 0.0100 0.0514 -0.0015
C22 C24 0.0100 0.0417 0.0015
C23 C24 0.0100 0.0375 -0.0006
C39 C40 0.0100 0.0854 -0.0006
C39 C41 0.0100 0.0604 0.0012
C39 C38 0.0100 0.1210 -0.0019
C40 C41 0.0100 0.0944 0.0020
C40 C38 0.0100 0.0743 -0.0042
C1a C2a 0.0100 0.0330 -0.0016
C1a C3a 0.0100 0.0354 0.0007
C1a C5a 0.0100 0.0437 0.0003
C1a C6a 0.0100 0.0382 0.0042
C2a C3a 0.0100 0.0384 -0.0014
C2a C4a 0.0100 0.0433 -0.0050
C2a C6a 0.0100 0.0361 0.0017
C3a C4a 0.0100 0.0516 -0.0014
C3a C5a 0.0100 0.0477 -0.0015
C4a C5a 0.0100 0.0462 0.0003
C4a C6a 0.0100 0.0371 0.0056
C5a C6a 0.0100 0.0381 0.0060
C25a C26a 0.0100 0.0322 -0.0089
C19a C20a 0.0100 0.0372 0.0003
C19a C21a 0.0100 0.0363 -0.0020
C19a C23a 0.0100 0.0300 -0.0052
C19a C24a 0.0100 0.0295 -0.0002
C20a C21a 0.0100 0.0318 -0.0007
C20a C22a 0.0100 0.0342 -0.0048
C20a C24a 0.0100 0.0356 0.0038
C21a C22a 0.0100 0.0446 -0.0003
C21a C23a 0.0100 0.0488 0.0018
C22a C23a 0.0100 0.0525 -0.0031
C22a C24a 0.0100 0.0419 0.0016
C23a C24a 0.0100 0.0379 0.0018

loop_
_restr_u_similar_atom_site_label_1
_restr_u_similar_atom_site_label_2
_restr_u_similar_weight_param
C26 C25 0.0400
C1 C2 0.0400
C1 C6 0.0400
C2 C3 0.0400
C3 C4 0.0400
C4 C5 0.0400
C5 C6 0.0400
C19 C20 0.0400
C19 C24 0.0400
C20 C21 0.0400
C21 C22 0.0400
C22 C23 0.0400
C23 C24 0.0400
C39 C40 0.0400
C39 C38 0.0400
C40 C41 0.0400
C1a C2a 0.0400
C1a C6a 0.0400
C2a C3a 0.0400
C3a C4a 0.0400
C4a C5a 0.0400
C5a C6a 0.0400
C25a C26a 0.0400
C19a C20a 0.0400
C19a C24a 0.0400
C20a C21a 0.0400
C21a C22a 0.0400
C22a C23a 0.0400
C23a C24a 0.0400
